data_4020563
loop_
_publ_author_name
'Monika Mazik'
'Dieter Bl\"aser'
'Roland Boese'

_publ_section_title
;
 \a,\b-Unsaturated Ketoximes Carrying a Terminal Pyridine
 or Quinoline Subunit as Building Blocks for Supramolecular Syntheses
;
_journal_name_full 'Journal of Organic Chemistry'
_journal_page_first 9115
_journal_page_last 9122
_journal_paper_doi 10.1021/jo051115u
_journal_volume 70
_journal_year 2005
_chemical_formula_sum 'C15 H13 Cl N2 O'
_chemical_formula_weight 272.72
_space_group_IT_number 14
_symmetry_cell_setting monoclinic
_symmetry_space_group_name_Hall '-P 2ybc'
_symmetry_space_group_name_H-M 'P 1 21/c 1'
_cell_angle_alpha 90.00
_cell_angle_beta 92.5120(10)
_cell_angle_gamma 90.00
_cell_formula_units_Z 8
_cell_length_a 14.9761(3)
_cell_length_b 19.5973(4)
_cell_length_c 9.6556(2)
_cell_measurement_temperature 293(2)
_cell_volume 2831.11(10)
_diffrn_ambient_temperature 293(2)
_exptl_crystal_density_diffrn 1.280
_cod_original_sg_symbol_H-M 'P 21/c'
_cod_database_code 4020563

loop_
_symmetry_equiv_pos_as_xyz
'x, y, z'
'-x, y+1/2, -z+1/2'
'-x, -y, -z'
'x, -y-1/2, z-1/2'

loop_
_atom_site_label
_atom_site_type_symbol
_atom_site_fract_x
_atom_site_fract_y
_atom_site_fract_z
_atom_site_U_iso_or_equiv
_atom_site_adp_type
_atom_site_occupancy
_atom_site_symmetry_multiplicity
_atom_site_calc_flag
_atom_site_refinement_flags
_atom_site_disorder_assembly
_atom_site_disorder_group
Cl1 Cl 0.25767(6) 0.22519(5) 0.42123(9) 0.0884(3) Uani 1 1 d . . .
Cl2 Cl 0.27116(6) 0.04849(5) 0.51697(12) 0.1028(4) Uani 1 1 d . . .
C1 C -0.1273(2) 0.34101(16) 0.1275(3) 0.0667(8) Uani 1 1 d . . .
C2 C -0.05778(19) 0.38495(15) 0.1948(3) 0.0620(7) Uani 1 1 d . . .
C3 C -0.0651(2) 0.45278(15) 0.1915(3) 0.0708(8) Uani 1 1 d . . .
H3 H -0.1177 0.4697 0.1425 0.085 Uiso 1 1 d R . .
C4 C -0.0050(2) 0.50561(14) 0.2507(3) 0.0678(8) Uani 1 1 d . . .
C5 C 0.0618(2) 0.49708(16) 0.3545(3) 0.0795(9) Uani 1 1 d . . .
H5 H 0.0716 0.4526 0.3940 0.095 Uiso 1 1 d R . .
C6 C 0.1132(2) 0.55142(17) 0.3983(4) 0.0823(10) Uani 1 1 d . . .
H6 H 0.1587 0.5432 0.4696 0.099 Uiso 1 1 d R . .
N7 N 0.1041(2) 0.61447(14) 0.3511(3) 0.0848(8) Uani 1 1 d . . .
C8 C 0.0395(3) 0.62357(19) 0.2546(4) 0.1128(15) Uani 1 1 d . . .
H8 H 0.0298 0.6688 0.2191 0.135 Uiso 1 1 d R . .
C9 C -0.0151(3) 0.57239(18) 0.2035(4) 0.1010(13) Uani 1 1 d . . .
H9 H -0.0609 0.5824 0.1337 0.121 Uiso 1 1 d R . .
N10 N -0.11229(16) 0.27671(13) 0.1357(3) 0.0689(7) Uani 1 1 d . . .
O11 O -0.17965(14) 0.23709(11) 0.0715(2) 0.0819(7) Uani 1 1 d . . .
H11 H -0.1497 0.1950 0.0958 0.123 Uiso 1 1 d R . .
C12 C -0.2088(2) 0.37101(19) 0.0542(4) 0.0993(12) Uani 1 1 d . . .
H12A H -0.2520 0.3357 0.0350 0.149 Uiso 1 1 d R . .
H12B H -0.1926 0.3917 -0.0312 0.149 Uiso 1 1 d R . .
H12C H -0.2340 0.4049 0.1127 0.149 Uiso 1 1 d R . .
C13 C 0.02125(19) 0.34838(13) 0.2588(3) 0.0571(7) Uani 1 1 d . . .
C14 C 0.0145(2) 0.30696(16) 0.3730(3) 0.0698(8) Uani 1 1 d . . .
H14 H -0.0415 0.3040 0.4173 0.084 Uiso 1 1 d R . .
C15 C 0.0867(2) 0.27017(16) 0.4257(3) 0.0714(8) Uani 1 1 d . . .
H15 H 0.0811 0.2411 0.5048 0.086 Uiso 1 1 d R . .
C16 C 0.1673(2) 0.27533(14) 0.3634(3) 0.0632(8) Uani 1 1 d . . .
C17 C 0.1773(2) 0.31833(16) 0.2530(3) 0.0664(8) Uani 1 1 d . . .
H17 H 0.2343 0.3228 0.2121 0.080 Uiso 1 1 d R . .
C18 C 0.1041(2) 0.35443(15) 0.2008(3) 0.0632(8) Uani 1 1 d . . .
H18 H 0.1105 0.3846 0.1235 0.076 Uiso 1 1 d R . .
C21 C 0.63546(19) -0.07390(14) 0.8516(3) 0.0585(7) Uani 1 1 d . . .
C22 C 0.55951(19) -0.11774(14) 0.8049(3) 0.0571(7) Uani 1 1 d . . .
C23 C 0.5637(2) -0.18566(14) 0.8163(3) 0.0664(8) Uani 1 1 d . . .
H23 H 0.6169 -0.2026 0.8636 0.080 Uiso 1 1 d R . .
C24 C 0.4992(2) -0.23881(14) 0.7703(3) 0.0640(8) Uani 1 1 d . . .
C25 C 0.4082(2) -0.22943(17) 0.7427(4) 0.0869(10) Uani 1 1 d . . .
H25 H 0.3822 -0.1853 0.7564 0.104 Uiso 1 1 d R . .
C26 C 0.3560(2) -0.28391(17) 0.6977(4) 0.0924(11) Uani 1 1 d . . .
H26 H 0.2936 -0.2758 0.6771 0.111 Uiso 1 1 d R . .
N27 N 0.38648(19) -0.34668(14) 0.6801(3) 0.0788(7) Uani 1 1 d . . .
C28 C 0.4731(2) -0.35578(17) 0.7092(4) 0.0812(9) Uani 1 1 d . . .
H28 H 0.4974 -0.4007 0.6975 0.097 Uiso 1 1 d R . .
C29 C 0.5301(2) -0.30507(16) 0.7547(4) 0.0783(9) Uani 1 1 d . . .
H29 H 0.5921 -0.3150 0.7750 0.094 Uiso 1 1 d R . .
N30 N 0.62211(15) -0.00954(11) 0.8352(2) 0.0577(6) Uani 1 1 d . . .
O31 O 0.69565(13) 0.03038(10) 0.8790(2) 0.0704(6) Uani 1 1 d . . .
H31 H 0.6771 0.0777 0.8572 0.106 Uiso 1 1 d R . .
C33 C 0.48183(18) -0.08131(13) 0.7357(3) 0.0526(6) Uani 1 1 d . . .
C32 C 0.7215(2) -0.10339(17) 0.9098(4) 0.0980(12) Uani 1 1 d . . .
H32A H 0.7660 -0.0682 0.9180 0.147 Uiso 1 1 d R . .
H32B H 0.7414 -0.1385 0.8492 0.147 Uiso 1 1 d R . .
H32C H 0.7122 -0.1224 0.9996 0.147 Uiso 1 1 d R . .
C34 C 0.4228(2) -0.04385(16) 0.8115(3) 0.0705(8) Uani 1 1 d . . .
H34 H 0.4286 -0.0440 0.9109 0.085 Uiso 1 1 d R . .
C35 C 0.3555(2) -0.00583(17) 0.7452(4) 0.0771(9) Uani 1 1 d . . .
H35 H 0.3139 0.0196 0.7978 0.092 Uiso 1 1 d R . .
C36 C 0.3492(2) -0.00492(15) 0.6030(3) 0.0679(8) Uani 1 1 d . . .
C37 C 0.40415(19) -0.04321(15) 0.5259(3) 0.0629(7) Uani 1 1 d . . .
H37 H 0.3971 -0.0435 0.4266 0.076 Uiso 1 1 d R . .
C38 C 0.47063(18) -0.08150(14) 0.5930(3) 0.0573(7) Uani 1 1 d . . .
H38 H 0.5094 -0.1089 0.5393 0.069 Uiso 1 1 d R . .

loop_
_atom_site_aniso_label
_atom_site_aniso_U_11
_atom_site_aniso_U_22
_atom_site_aniso_U_33
_atom_site_aniso_U_23
_atom_site_aniso_U_13
_atom_site_aniso_U_12
Cl1 0.0865(6) 0.0777(6) 0.0989(6) 0.0001(4) -0.0185(5) 0.0277(5)
Cl2 0.0887(7) 0.0689(6) 0.1472(9) -0.0057(5) -0.0370(6) 0.0249(5)
C1 0.0597(19) 0.052(2) 0.0870(19) -0.0023(14) -0.0107(14) 0.0053(15)
C2 0.0622(18) 0.0509(18) 0.0720(16) 0.0012(13) -0.0080(13) 0.0056(14)
C3 0.075(2) 0.053(2) 0.0814(19) 0.0023(14) -0.0222(15) 0.0077(16)
C4 0.075(2) 0.0475(18) 0.0793(18) 0.0007(13) -0.0110(15) 0.0055(15)
C5 0.097(2) 0.0473(18) 0.091(2) -0.0012(15) -0.0297(18) 0.0103(17)
C6 0.093(2) 0.057(2) 0.094(2) -0.0112(16) -0.0304(18) 0.0143(18)
N7 0.093(2) 0.0545(17) 0.105(2) -0.0004(14) -0.0194(16) -0.0015(15)
C8 0.140(4) 0.054(2) 0.139(3) 0.018(2) -0.057(3) -0.010(2)
C9 0.118(3) 0.060(2) 0.120(3) 0.0158(19) -0.055(2) -0.004(2)
N10 0.0612(16) 0.0547(17) 0.0892(17) -0.0056(12) -0.0140(12) 0.0011(12)
O11 0.0684(14) 0.0577(14) 0.1172(17) -0.0072(11) -0.0248(12) -0.0016(11)
C12 0.076(2) 0.067(2) 0.151(3) 0.006(2) -0.040(2) 0.0064(19)
C13 0.0598(19) 0.0442(16) 0.0665(15) -0.0032(12) -0.0073(13) 0.0011(13)
C14 0.066(2) 0.067(2) 0.0759(18) 0.0111(15) 0.0016(14) 0.0022(16)
C15 0.075(2) 0.064(2) 0.0742(18) 0.0150(14) -0.0078(16) 0.0025(17)
C16 0.068(2) 0.0514(17) 0.0681(16) -0.0075(13) -0.0165(14) 0.0093(15)
C17 0.0571(18) 0.075(2) 0.0663(17) -0.0029(14) -0.0042(13) 0.0009(15)
C18 0.067(2) 0.0582(18) 0.0632(15) 0.0066(13) -0.0076(14) -0.0011(15)
C21 0.0662(18) 0.0482(18) 0.0594(15) 0.0003(11) -0.0145(13) 0.0009(14)
C22 0.0631(17) 0.0487(17) 0.0587(14) -0.0016(11) -0.0074(12) 0.0003(14)
C23 0.0690(19) 0.0481(19) 0.0806(18) 0.0063(13) -0.0144(14) 0.0012(15)
C24 0.069(2) 0.0446(18) 0.0779(18) 0.0077(13) -0.0071(14) -0.0028(15)
C25 0.069(2) 0.0440(19) 0.147(3) 0.0019(18) -0.007(2) 0.0035(17)
C26 0.065(2) 0.049(2) 0.162(4) 0.0112(19) -0.012(2) -0.0037(18)
N27 0.075(2) 0.0502(17) 0.110(2) 0.0066(13) -0.0091(14) -0.0079(14)
C28 0.071(2) 0.0457(19) 0.126(3) -0.0047(17) -0.0029(19) 0.0009(17)
C29 0.068(2) 0.051(2) 0.115(2) 0.0006(16) -0.0133(18) 0.0042(16)
N30 0.0604(14) 0.0460(15) 0.0654(13) -0.0013(10) -0.0109(10) -0.0030(11)
O31 0.0689(13) 0.0502(12) 0.0898(13) -0.0040(9) -0.0219(10) -0.0057(10)
C33 0.0567(17) 0.0389(15) 0.0616(14) -0.0019(11) -0.0040(12) -0.0020(12)
C32 0.092(3) 0.057(2) 0.140(3) -0.0055(19) -0.056(2) 0.0079(18)
C34 0.077(2) 0.069(2) 0.0660(16) -0.0082(14) 0.0020(15) 0.0028(17)
C35 0.066(2) 0.072(2) 0.094(2) -0.0168(17) 0.0067(17) 0.0112(17)
C36 0.0530(18) 0.0475(17) 0.102(2) -0.0047(15) -0.0135(15) -0.0002(14)
C37 0.0626(18) 0.0557(18) 0.0694(16) 0.0004(13) -0.0090(14) -0.0024(15)
C38 0.0541(17) 0.0516(17) 0.0659(16) -0.0047(12) -0.0024(12) 0.0038(13)

loop_
_geom_bond_atom_site_label_1
_geom_bond_atom_site_label_2
_geom_bond_distance
_geom_bond_site_symmetry_2
_geom_bond_publ_flag
Cl1 C16 1.744(3) . ?
Cl2 C36 1.751(3) . ?
C1 N10 1.282(4) . ?
C1 C2 1.479(4) . ?
C1 C12 1.503(4) . ?
C2 C3 1.334(4) . ?
C2 C13 1.494(4) . ?
C3 C4 1.471(4) . ?
C4 C9 1.392(4) . ?
C4 C5 1.394(4) . ?
C5 C6 1.370(4) . ?
C6 N7 1.322(4) . ?
N7 C8 1.325(4) . ?
C8 C9 1.372(5) . ?
N10 O11 1.397(3) . ?
C13 C14 1.377(4) . ?
C13 C18 1.389(4) . ?
C14 C15 1.378(4) . ?
C15 C16 1.376(4) . ?
C16 C17 1.372(4) . ?
C17 C18 1.381(4) . ?
C21 N30 1.286(3) . ?
C21 C22 1.480(4) . ?
C21 C32 1.499(4) . ?
C22 C23 1.337(4) . ?
C22 C33 1.497(4) . ?
C23 C24 1.475(4) . ?
C24 C29 1.389(4) . ?
C24 C25 1.391(4) . ?
C25 C26 1.382(5) . ?
C26 N27 1.326(4) . ?
N27 C28 1.328(4) . ?
C28 C29 1.369(4) . ?
N30 O31 1.401(3) . ?
C33 C38 1.381(4) . ?
C33 C34 1.383(4) . ?
C34 C35 1.387(4) . ?
C35 C36 1.373(4) . ?
C36 C37 1.360(4) . ?
C37 C38 1.385(4) . ?

loop_
_cod_related_entry_id
_cod_related_entry_database
_cod_related_entry_code
1 ChemSpider 30658464
